data_2010832
loop_
_publ_author_name
'Puliti, Raffaella'
'Mattia, Carlo Andrea'

_publ_section_title
;
 Ammonium <i>N</i>-acetyl-<small>L</small>-threoninate and
 methylammonium <i>N</i>-acetyl-<small>L</small>-threoninate
;
_journal_issue 4
_journal_name_full 'Acta Crystallographica Section C'
_journal_page_first 496
_journal_page_last 499
_journal_paper_doi 10.1107/S0108270100001268
_journal_volume 56
_journal_year 2000
_chemical_formula_moiety 'C H6 N + ,C6 H10 N O4 - '
_chemical_formula_sum 'C7 H16 N2 O4'
_chemical_formula_weight 192.21
_chemical_name_systematic
;
N-acetyl-L-threoninate methylammonium
;
_space_group_IT_number 4
_symmetry_cell_setting monoclinic
_symmetry_space_group_name_Hall 'P 2yb'
_symmetry_space_group_name_H-M 'P 1 21 1'
_cell_angle_alpha 90
_cell_angle_beta 113.520(10)
_cell_angle_gamma 90
_cell_formula_units_Z 2
_cell_length_a 8.1400(9)
_cell_length_b 7.178(2)
_cell_length_c 9.0810(10)
_cell_measurement_reflns_used 25
_cell_measurement_temperature 293
_cell_measurement_theta_max 30
_cell_measurement_theta_min 29
_cell_volume 486.51(16)
_diffrn_ambient_temperature 293
_diffrn_measurement_device 'Enraf-Nonius CAD-4'
_diffrn_measurement_method '\w-2\q scans as suggested by peak-shape analysis'
_diffrn_radiation_monochromator graphite
_diffrn_radiation_source monochromated
_diffrn_radiation_type CuK\a
_diffrn_radiation_wavelength 1.54056
_diffrn_reflns_av_R_equivalents .021
_diffrn_reflns_limit_h_max 10
_diffrn_reflns_limit_h_min 0
_diffrn_reflns_limit_k_max 9
_diffrn_reflns_limit_k_min 0
_diffrn_reflns_limit_l_max 11
_diffrn_reflns_limit_l_min -11
_diffrn_reflns_number 1149
_diffrn_reflns_theta_max 75
_diffrn_standards_decay_% 2
_diffrn_standards_interval_time 180
_diffrn_standards_number 5
_exptl_absorpt_coefficient_mu .9051
_exptl_absorpt_correction_T_max .819
_exptl_absorpt_correction_T_min .727
_exptl_absorpt_correction_type psi-scan
_exptl_absorpt_process_details 'North et al. (1968)'
_exptl_crystal_colour colourless
_exptl_crystal_density_diffrn 1.3121
_exptl_crystal_density_meas ?
_exptl_crystal_description prism
_exptl_crystal_F_000 208.0
_exptl_crystal_size_max .63
_exptl_crystal_size_mid .34
_exptl_crystal_size_min .22
_refine_diff_density_max .17
_refine_diff_density_min -.25
_refine_ls_abs_structure_details 'Rogers (1981)'
_refine_ls_abs_structure_Rogers 1.023(8)
_refine_ls_extinction_coef '5.42(13) x 10^-5^'
_refine_ls_extinction_method 'Stout & Jensen (1968)'
_refine_ls_goodness_of_fit_ref .989
_refine_ls_hydrogen_treatment noref
_refine_ls_matrix_type full
_refine_ls_number_parameters 119
_refine_ls_number_reflns 1079
_refine_ls_R_factor_all .0415
_refine_ls_R_factor_gt .0412
_refine_ls_shift/su_max .00012
_refine_ls_structure_factor_coef F
_refine_ls_weighting_details 'w = 1/[\s^2^(F~o~)+(0.02F~o~)^2^+12] (Killean & Lawrence, 1969)'
_refine_ls_weighting_scheme calc
_refine_ls_wR_factor_ref .0487
_reflns_number_gt 1079
_reflns_number_total 1086
_reflns_threshold_expression I>2\s(I)
_cod_data_source_file na1450.cif
_cod_data_source_block II
_cod_depositor_comments
;
 Changing the _atom_site_occupancy data item value from '.' to '1'
 for all fully occupied atom sites.

 Antanas Vaitkus,
 2017-02-10

The following automatic conversions were performed:

'_exptl_crystal_density_meas' value 'not measured' was changed to '?'
- the value is perceived as not measured.

Automatic conversion script
Id: cif_fix_values 3008 2015-01-20 13:52:24Z robertas 

The following automatic conversions were performed:

'_refine_ls_weighting_scheme' value '
1/[\s^2^(F~o~)+(0.02F~o~)^2^+12] (Killean & Lawrence, 1969)' was
changed to 'calc'. New tag '_refine_ls_weighting_details' was
created. The value of the new tag was set to 'w =
1/[\s^2^(F~o~)+(0.02F~o~)^2^+12] (Killean & Lawrence, 1969)'.

Automatic conversion script
Id: cif_fix_values 3143 2015-03-26 13:38:13Z robertas 
;
_cod_original_cell_volume 486.5(2)
_cod_original_sg_symbol_Hall 'P 2y1'
_cod_original_sg_symbol_H-M 'P 21'
_cod_original_formula_sum 'C H6 N ,C6 H10 N O4  '
_cod_database_code 2010832

loop_
_symmetry_equiv_pos_as_xyz
x,y,z
-x,y+1/2,-z

loop_
_atom_site_aniso_label
_atom_site_aniso_U_11
_atom_site_aniso_U_22
_atom_site_aniso_U_33
_atom_site_aniso_U_12
_atom_site_aniso_U_13
_atom_site_aniso_U_23
O1 .0416(8) .0258(9) .0922(14) .0028(9) .0111(9) -.0094(10)
O2 .0432(8) .0237(8) .0702(10) -.0070(8) .0186(7) -.0092(9)
O3 .0901(14) .0441(12) .0414(9) -.0095(12) .0117(9) .0021(10)
O4 .0580(8) .0271(9) .0423(7) -.0031(8) .0207(6) -.0001(8)
N1 .0431(9) .0174(9) .0419(9) -.0026(8) .0126(7) -.0008(8)
C1 .0404(10) .0171(10) .0411(10) -.0024(10) .0133(8) .0002(9)
C2 .0402(10) .0252(11) .0519(11) -.0046(10) .0186(8) -.0036(11)
C3 .0410(10) .0290(13) .0434(10) -.0035(10) .0159(8) -.0043(10)
C4 .0620(14) .0278(12) .0631(13) -.0106(13) .0227(10) -.0134(13)
C5 .0419(10) .0212(11) .0426(10) -.0011(9) .0149(8) .0014(10)
C6 .0409(11) .0382(16) .0631(14) .0010(12) .0149(10) .0022(13)
N2 .0417(9) .0291(10) .0597(10) -.0013(10) .0201(7) .0033(11)
C7 .100(2) .075(2) .0594(15) -.032(2) .0308(13) -.0019(18)

loop_
_atom_site_label
_atom_site_fract_x
_atom_site_fract_y
_atom_site_fract_z
_atom_site_U_iso_or_equiv
_atom_site_thermal_displace_type
_atom_site_calc_flag
_atom_site_occupancy
_atom_site_disorder_group
_atom_site_type_symbol
O1 .7947(3) .5000 .4299(3) .0581(7) Uani . 1 . O
O2 .7339(2) .8018(3) .4319(2) .0470(6) Uani . 1 . O
O3 .3201(3) .4346(4) -.0266(2) .0631(8) Uani . 1 . O
O4 .4044(2) .6192(3) .5026(2) .0423(5) Uani . 1 . O
N1 .4533(3) .4053(3) .2428(2) .0355(6) Uani . 1 . N
C1 .4923(3) .6029(4) .2767(3) .0338(7) Uani . 1 . C
C2 .6886(3) .6349(4) .3886(3) .0390(7) Uani . 1 . C
C3 .3693(3) .3384(4) .0955(3) .0381(8) Uani . 1 . C
C4 .3353(4) .1299(5) .0849(4) .0517(10) Uani . 1 . C
C5 .3683(3) .6921(4) .3462(3) .0358(8) Uani . 1 . C
C6 .1720(4) .6777(4) .2362(4) .0492(9) Uani . 1 . C
N2 .8823(3) .1338(4) .3464(3) .0435(7) Uani . 1 . N
C7 .9330(5) .2195(7) .2266(4) .0784(14) Uani . 1 . C
H1 .31744 .52715 .49479 .0423 Uiso calc 1 . H
H2 .48989 .32066 .33040 .0355 Uiso calc 1 . H
H3 .46948 .66601 .16965 .0338 Uiso calc 1 . H
H4 .22167 .10119 -.01384 .0517 Uiso calc 1 . H
H5 .32011 .08584 .18554 .0517 Uiso calc 1 . H
H6 .44131 .06263 .07597 .0517 Uiso calc 1 . H
H7 .39567 .83130 .35657 .0358 Uiso calc 1 . H
H8 .09640 .73383 .29158 .0493 Uiso calc 1 . H
H9 .14882 .74861 .13242 .0493 Uiso calc 1 . H
H10 .13831 .54115 .21036 .0493 Uiso calc 1 . H
H11 .98523 .08139 .42871 .0435 Uiso calc 1 . H
H12 .83154 .22515 .39137 .0435 Uiso calc 1 . H
H13 .79675 .03846 .29777 .0435 Uiso calc 1 . H
H14 .82815 .29546 .14929 .0784 Uiso calc 1 . H
H15 1.04030 .30500 .28160 .0784 Uiso calc 1 . H
H16 .96641 .11858 .16440 .0784 Uiso calc 1 . H

loop_
_atom_type_symbol
_atom_type_description
_atom_type_scat_dispersion_real
_atom_type_scat_dispersion_imag
_atom_type_scat_source
'O ' 'Oxygen      ' .0492 .0322 'Int. Tab. IV'
'N ' 'Nitrogen    ' .0311 .0180 'Int. Tab. IV'
'C ' 'Carbon      ' .0181 .0091 'Int. Tab. IV'
'H ' 'Hydrogen    ' .0000 .0000 'Int. Tab. IV'

loop_
_geom_angle_atom_site_label_1
_geom_angle_atom_site_label_2
_geom_angle_atom_site_label_3
_geom_angle
_geom_angle_publ_flag
C5 O4 H1 109.2 no
C1 N1 C3 123.2(2) yes
C1 N1 H2 118.4 no
C3 N1 H2 118.4 no
N1 C1 C2 111.6(2) yes
N1 C1 C5 111.7(2) yes
N1 C1 H3 106.8 no
C2 C1 C5 110.5(2) no
C2 C1 H3 108.1 no
C5 C1 H3 108.0 no
O1 C2 O2 123.9(3) yes
O1 C2 C1 119.7(2) yes
O2 C2 C1 116.4(2) yes
O3 C3 N1 123.9(2) yes
O3 C3 C4 120.7(3) yes
N1 C3 C4 115.4(2) yes
C3 C4 H4 109.5 no
C3 C4 H5 109.5 no
C3 C4 H6 109.5 no
H4 C4 H5 109.5 no
H4 C4 H6 109.5 no
H5 C4 H6 109.5 no
O4 C5 C1 110.4(2) yes
O4 C5 C6 112.1(2) yes
O4 C5 H7 108.4 no
C1 C5 C6 113.4(2) yes
C1 C5 H7 107.0 no
C6 C5 H7 105.2 no
C5 C6 H8 109.5 no
C5 C6 H9 109.5 no
C5 C6 H10 109.5 no
H8 C6 H9 109.5 no
H8 C6 H10 109.5 no
H9 C6 H10 109.5 no
C7 N2 H11 109.5 no
C7 N2 H12 109.5 no
C7 N2 H13 109.5 no
H11 N2 H12 109.5 no
H11 N2 H13 109.5 no
H12 N2 H13 109.5 no
N2 C7 H14 109.5 no
N2 C7 H15 109.5 no
N2 C7 H16 109.5 no
H14 C7 H15 109.5 no
H14 C7 H16 109.5 no
H15 C7 H16 109.5 no

loop_
_geom_bond_atom_site_label_1
_geom_bond_atom_site_label_2
_geom_bond_site_symmetry_2
_geom_bond_distance
_geom_bond_publ_flag
O1 C2 . 1.251(3) yes
O2 C2 . 1.270(4) yes
O3 C3 . 1.230(3) yes
O4 C5 . 1.430(3) yes
O4 H1 . .950 no
N1 C1 . 1.459(3) yes
N1 C3 . 1.326(3) yes
N1 H2 . .950 no
C1 C2 . 1.530(3) no
C1 C5 . 1.529(4) no
C1 H3 . 1.020 no
C3 C4 . 1.518(4) no
C4 H4 . 1.020 no
C4 H5 . 1.020 no
C4 H6 . 1.020 no
C5 C6 . 1.513(3) no
C5 H7 . 1.020 no
C6 H8 . 1.020 no
C6 H9 . 1.020 no
C6 H10 . 1.020 no
N2 C7 . 1.446(5) yes
N2 H11 . .950 no
N2 H12 . .950 no
N2 H13 . .950 no
C7 H14 . 1.020 no
C7 H15 . 1.020 no
C7 H16 . 1.020 no

loop_
_geom_contact_atom_site_label_1
_geom_contact_atom_site_label_2
_geom_contact_distance
_geom_contact_publ_flag
O1 O4 3.597(3) no
O1 C3 3.764(3) no
O2 O4 3.271(3) no
O3 C5 3.738(4) no
O3 C6 3.535(5) no
C3 C6 3.433(5) no

loop_
_geom_hbond_atom_site_label_D
_geom_hbond_atom_site_label_H
_geom_hbond_atom_site_label_A
_geom_hbond_site_symmetry_A
_geom_hbond_distance_DH
_geom_hbond_distance_HA
_geom_hbond_distance_DA
_geom_hbond_angle_DHA
_geom_hbond_publ_flag
O4 H1 O2 2_646 .95 1.86 2.710(3) 148 yes
N1 H2 O4 2_646 .95 2.02 2.961(3) 169 yes
N2 H11 O1 2_746 .95 1.83 2.775(3) 170 yes
N2 H12 O1 1_555 .95 2.05 2.903(3) 149 yes
N2 H12 O4 2_646 .95 2.58 3.144(3) 118 yes
N2 H13 O2 1_545 .95 2.27 2.914(3) 125 yes
N2 H13 O3 2_645 .95 2.38 3.061(3) 129 yes
C1 H3 O3 1_555 1.02 2.38 2.816(3) 104 yes

loop_
_geom_torsion_atom_site_label_1
_geom_torsion_atom_site_label_2
_geom_torsion_atom_site_label_3
_geom_torsion_atom_site_label_4
_geom_torsion
_geom_torsion_publ_flag
H1 O4 C5 C1 -100.3(2) no
H1 O4 C5 C6 27.1(3) no
H1 O4 C5 H7 142.8(2) no
C3 N1 C1 C2 -130.4(3) yes
C3 N1 C1 C5 105.4(3) no
C3 N1 C1 H3 -12.5(3) no
H2 N1 C1 C2 49.6(3) no
H2 N1 C1 C5 -74.6(3) no
H2 N1 C1 H3 167.5(2) no
C1 N1 C3 O3 1.9(4) yes
C1 N1 C3 C4 -178.0(2) yes
H2 N1 C3 O3 -178.1(3) no
H2 N1 C3 C4 2.0(4) no
N1 C1 C2 O1 4.5(3) yes
N1 C1 C2 O2 -176.6(2) no
C5 C1 C2 O1 129.5(3) no
C5 C1 C2 O2 -51.6(3) no
H3 C1 C2 O1 -112.6(3) no
H3 C1 C2 O2 66.3(3) no
N1 C1 C5 O4 67.4(3) yes
N1 C1 C5 C6 -59.3(3) yes
N1 C1 C5 H7 -174.7(2) no
C2 C1 C5 O4 -57.4(3) no
C2 C1 C5 C6 175.9(2) no
C2 C1 C5 H7 60.4(3) no
H3 C1 C5 O4 -175.4(2) no
H3 C1 C5 C6 57.9(3) no
H3 C1 C5 H7 -57.6(3) no
O3 C3 C4 H4 -29.6(4) no
O3 C3 C4 H5 -149.7(3) no
O3 C3 C4 H6 90.3(4) no
N1 C3 C4 H4 150.2(3) no
N1 C3 C4 H5 30.2(4) no
N1 C3 C4 H6 -89.8(3) no
O4 C5 C6 H8 51.4(3) no
O4 C5 C6 H9 171.4(2) no
O4 C5 C6 H10 -68.6(3) no
C1 C5 C6 H8 177.2(2) no
C1 C5 C6 H9 -62.8(3) no
C1 C5 C6 H10 57.2(3) no
H7 C5 C6 H8 -66.2(3) no
H7 C5 C6 H9 53.8(3) no
H7 C5 C6 H10 173.8(2) no
H11 N2 C7 H14 -169.9(3) no
H11 N2 C7 H15 -49.9(4) no
H11 N2 C7 H16 70.1(4) no
H12 N2 C7 H14 -49.9(4) no
H12 N2 C7 H15 70.1(4) no
H12 N2 C7 H16 -169.9(3) no
H13 N2 C7 H14 70.1(4) no
H13 N2 C7 H15 -169.9(3) no
H13 N2 C7 H16 -49.9(4) no

loop_
_cod_related_entry_id
_cod_related_entry_database
_cod_related_entry_code
1 ChemSpider 21182560
